data_4061389
_journal_name_full Organometallics
_journal_paper_doi 10.1021/om0490886
_journal_year 2005
_chemical_formula_sum 'C56 H42 Si2'
_chemical_formula_weight 771.08
_space_group_IT_number 2
_symmetry_cell_setting triclinic
_symmetry_space_group_name_Hall '-P 1'
_symmetry_space_group_name_H-M 'P -1'
_cell_angle_alpha 89.440(3)
_cell_angle_beta 88.558(3)
_cell_angle_gamma 71.737(3)
_cell_formula_units_Z 2
_cell_length_a 10.0229(17)
_cell_length_b 12.806(2)
_cell_length_c 17.695(3)
_cell_measurement_temperature 218(2)
_cell_volume 2156.1(6)
_diffrn_ambient_temperature 218(2)
_exptl_crystal_density_diffrn 1.188
_cod_depositor_comments
;
The following automatic conversions were performed:
'_symmetry_cell_setting' value 'Triclinic' changed to 'triclinic'
according to '/home/saulius/struct/CIF-dictionaries/cif_core.dic'
dictionary named 'cif_core.dic' version 2.4.1 from 2010-06-29.

Automatic conversion script
Id: cif_fix_enum 1527 2010-12-29 10:47:43Z saulius 
;
_cod_database_code 4061389

loop_
_symmetry_equiv_pos_as_xyz
'x, y, z'
'-x, -y, -z'

loop_
_atom_site_label
_atom_site_type_symbol
_atom_site_fract_x
_atom_site_fract_y
_atom_site_fract_z
_atom_site_U_iso_or_equiv
_atom_site_adp_type
_atom_site_occupancy
_atom_site_symmetry_multiplicity
_atom_site_calc_flag
_atom_site_refinement_flags
_atom_site_disorder_assembly
_atom_site_disorder_group
Si1 Si 0.86238(15) 0.51547(10) 0.17758(8) 0.0410(4) Uani 1 1 d . . .
Si2 Si 0.85300(14) 0.56776(10) 0.30578(8) 0.0408(4) Uani 1 1 d . . .
C1 C 1.0379(5) 0.4651(4) 0.1282(3) 0.0413(11) Uani 1 1 d . . .
C2 C 1.0603(5) 0.3576(4) 0.1100(3) 0.0395(11) Uani 1 1 d . . .
C3 C 0.9474(5) 0.3094(4) 0.1345(3) 0.0395(11) Uani 1 1 d . . .
C4 C 0.8319(5) 0.3795(4) 0.1696(3) 0.0406(11) Uani 1 1 d . . .
C5 C 1.1304(5) 0.5327(4) 0.1102(3) 0.0424(11) Uani 1 1 d . . .
C6 C 1.1341(7) 0.6143(4) 0.1609(3) 0.0552(14) Uani 1 1 d . . .
H6A H 1.0758 0.6268 0.2045 0.066 Uiso 1 1 calc R . .
C7 C 1.2227(8) 0.6774(5) 0.1479(4) 0.0687(18) Uani 1 1 d . . .
H7A H 1.2250 0.7312 0.1832 0.082 Uiso 1 1 calc R . .
C8 C 1.3063(8) 0.6619(5) 0.0844(4) 0.0692(18) Uani 1 1 d . . .
H8A H 1.3672 0.7039 0.0762 0.083 Uiso 1 1 calc R . .
C9 C 1.3009(7) 0.5844(5) 0.0325(3) 0.0626(16) Uani 1 1 d . . .
H9A H 1.3570 0.5745 -0.0118 0.075 Uiso 1 1 calc R . .
C10 C 1.2135(6) 0.5207(4) 0.0449(3) 0.0523(13) Uani 1 1 d . . .
H10A H 1.2103 0.4686 0.0085 0.063 Uiso 1 1 calc R . .
C11 C 1.1877(5) 0.2871(4) 0.0693(3) 0.0412(11) Uani 1 1 d . . .
C12 C 1.1786(7) 0.2450(4) -0.0014(3) 0.0548(14) Uani 1 1 d . . .
H12A H 1.0904 0.2591 -0.0234 0.066 Uiso 1 1 calc R . .
C13 C 1.2970(9) 0.1829(5) -0.0394(4) 0.0746(19) Uani 1 1 d . . .
H13A H 1.2899 0.1554 -0.0877 0.090 Uiso 1 1 calc R . .
C14 C 1.4275(8) 0.1605(6) -0.0069(5) 0.082(2) Uani 1 1 d . . .
H14A H 1.5087 0.1179 -0.0331 0.098 Uiso 1 1 calc R . .
C15 C 1.4382(7) 0.2003(6) 0.0634(5) 0.0753(19) Uani 1 1 d . . .
H15A H 1.5265 0.1843 0.0858 0.090 Uiso 1 1 calc R . .
C16 C 1.3191(6) 0.2639(5) 0.1012(3) 0.0561(14) Uani 1 1 d . . .
H16A H 1.3268 0.2919 0.1492 0.067 Uiso 1 1 calc R . .
C17 C 0.9643(5) 0.1913(4) 0.1210(3) 0.0403(11) Uani 1 1 d . . .
C18 C 0.8605(6) 0.1614(4) 0.0849(3) 0.0464(12) Uani 1 1 d . . .
H18A H 0.7830 0.2164 0.0653 0.056 Uiso 1 1 calc R . .
C19 C 0.8692(6) 0.0517(5) 0.0772(3) 0.0566(14) Uani 1 1 d . . .
H19A H 0.7968 0.0326 0.0539 0.068 Uiso 1 1 calc R . .
C20 C 0.9857(7) -0.0299(4) 0.1043(3) 0.0612(16) Uani 1 1 d . . .
H20A H 0.9939 -0.1045 0.0983 0.073 Uiso 1 1 calc R . .
C21 C 1.0880(6) -0.0005(4) 0.1396(4) 0.0603(15) Uani 1 1 d . . .
H21A H 1.1657 -0.0555 0.1588 0.072 Uiso 1 1 calc R . .
C22 C 1.0793(6) 0.1085(4) 0.1476(3) 0.0509(13) Uani 1 1 d . . .
H22A H 1.1519 0.1268 0.1712 0.061 Uiso 1 1 calc R . .
C23 C 0.7133(5) 0.3524(4) 0.2061(3) 0.0420(11) Uani 1 1 d . . .
C24 C 0.7319(6) 0.2590(5) 0.2505(3) 0.0507(13) Uani 1 1 d . . .
H24A H 0.8221 0.2080 0.2551 0.061 Uiso 1 1 calc R . .
C25 C 0.6180(7) 0.2405(6) 0.2879(3) 0.0636(16) Uani 1 1 d . . .
H25A H 0.6316 0.1775 0.3182 0.076 Uiso 1 1 calc R . .
C26 C 0.4858(7) 0.3138(7) 0.2810(4) 0.0712(19) Uani 1 1 d . . .
H26A H 0.4090 0.3008 0.3065 0.085 Uiso 1 1 calc R . .
C27 C 0.4654(6) 0.4058(6) 0.2371(4) 0.0678(18) Uani 1 1 d . . .
H27A H 0.3744 0.4552 0.2316 0.081 Uiso 1 1 calc R . .
C28 C 0.5795(6) 0.4262(5) 0.2005(3) 0.0552(14) Uani 1 1 d . . .
H28A H 0.5654 0.4907 0.1718 0.066 Uiso 1 1 calc R . .
C29 C 1.0206(5) 0.5328(4) 0.3583(3) 0.0393(11) Uani 1 1 d . . .
C30 C 1.0405(5) 0.6291(4) 0.3779(3) 0.0399(11) Uani 1 1 d . . .
C31 C 0.9305(5) 0.7320(4) 0.3533(3) 0.0390(11) Uani 1 1 d . . .
C32 C 0.8208(5) 0.7191(4) 0.3156(3) 0.0412(11) Uani 1 1 d . . .
C33 C 1.1072(5) 0.4200(4) 0.3782(3) 0.0397(11) Uani 1 1 d . . .
C34 C 1.1073(6) 0.3337(4) 0.3303(3) 0.0451(12) Uani 1 1 d . . .
H34A H 1.0545 0.3493 0.2861 0.054 Uiso 1 1 calc R . .
C35 C 1.1833(7) 0.2261(4) 0.3465(3) 0.0565(14) Uani 1 1 d . . .
H35A H 1.1829 0.1698 0.3129 0.068 Uiso 1 1 calc R . .
C36 C 1.2595(6) 0.2006(4) 0.4115(3) 0.0594(15) Uani 1 1 d . . .
H36A H 1.3110 0.1273 0.4225 0.071 Uiso 1 1 calc R . .
C37 C 1.2591(6) 0.2851(5) 0.4607(3) 0.0563(14) Uani 1 1 d . . .
H37A H 1.3112 0.2688 0.5051 0.068 Uiso 1 1 calc R . .
C38 C 1.1825(6) 0.3925(4) 0.4444(3) 0.0471(12) Uani 1 1 d . . .
H38A H 1.1813 0.4483 0.4787 0.057 Uiso 1 1 calc R . .
C39 C 1.1622(5) 0.6375(4) 0.4215(3) 0.0414(11) Uani 1 1 d . . .
C40 C 1.2970(6) 0.6047(5) 0.3906(3) 0.0564(14) Uani 1 1 d . . .
H40A H 1.3125 0.5782 0.3408 0.068 Uiso 1 1 calc R . .
C41 C 1.4098(7) 0.6107(6) 0.4327(4) 0.0735(19) Uani 1 1 d . . .
H41A H 1.5010 0.5897 0.4112 0.088 Uiso 1 1 calc R . .
C42 C 1.3867(8) 0.6477(6) 0.5062(4) 0.0731(19) Uani 1 1 d . . .
H42A H 1.4625 0.6514 0.5351 0.088 Uiso 1 1 calc R . .
C43 C 1.2553(7) 0.6787(5) 0.5370(4) 0.0638(16) Uani 1 1 d . . .
H43A H 1.2409 0.7023 0.5875 0.077 Uiso 1 1 calc R . .
C44 C 1.1425(6) 0.6760(4) 0.4952(3) 0.0488(13) Uani 1 1 d . . .
H44A H 1.0513 0.7005 0.5167 0.059 Uiso 1 1 calc R . .
C45 C 0.9471(5) 0.8409(4) 0.3709(3) 0.0412(11) Uani 1 1 d . . .
C46 C 1.0641(6) 0.8679(4) 0.3462(3) 0.0539(14) Uani 1 1 d . . .
H46A H 1.1367 0.8157 0.3195 0.065 Uiso 1 1 calc R . .
C47 C 1.0757(7) 0.9709(5) 0.3602(4) 0.0697(17) Uani 1 1 d . . .
H47A H 1.1548 0.9886 0.3419 0.084 Uiso 1 1 calc R . .
C48 C 0.9724(7) 1.0472(5) 0.4007(4) 0.0662(17) Uani 1 1 d . . .
H48A H 0.9807 1.1169 0.4107 0.079 Uiso 1 1 calc R . .
C49 C 0.8566(7) 1.0204(4) 0.4264(3) 0.0590(15) Uani 1 1 d . . .
H49A H 0.7857 1.0721 0.4544 0.071 Uiso 1 1 calc R . .
C50 C 0.8430(6) 0.9188(4) 0.4117(3) 0.0496(13) Uani 1 1 d . . .
H50A H 0.7627 0.9022 0.4293 0.060 Uiso 1 1 calc R . .
C51 C 0.7017(5) 0.8059(4) 0.2824(3) 0.0462(12) Uani 1 1 d . . .
C52 C 0.5704(7) 0.7924(6) 0.2816(5) 0.081(2) Uani 1 1 d . . .
H52A H 0.5577 0.7283 0.3024 0.097 Uiso 1 1 calc R . .
C53 C 0.4574(7) 0.8713(7) 0.2509(5) 0.100(3) Uani 1 1 d . . .
H53A H 0.3686 0.8610 0.2527 0.120 Uiso 1 1 calc R . .
C54 C 0.4721(8) 0.9635(6) 0.2181(5) 0.087(2) Uani 1 1 d . . .
H54A H 0.3947 1.0167 0.1969 0.104 Uiso 1 1 calc R . .
C55 C 0.6037(8) 0.9770(5) 0.2165(3) 0.0668(17) Uani 1 1 d . . .
H55A H 0.6164 1.0399 0.1936 0.080 Uiso 1 1 calc R . .
C56 C 0.7154(7) 0.8999(4) 0.2480(3) 0.0551(14) Uani 1 1 d . . .
H56A H 0.8039 0.9108 0.2462 0.066 Uiso 1 1 calc R . .
H2A H 0.748(4) 0.525(3) 0.345(2) 0.023(10) Uiso 1 1 d . . .
H1A H 0.757(5) 0.606(4) 0.139(2) 0.033(11) Uiso 1 1 d . . .

loop_
_atom_site_aniso_label
_atom_site_aniso_U_11
_atom_site_aniso_U_22
_atom_site_aniso_U_33
_atom_site_aniso_U_23
_atom_site_aniso_U_13
_atom_site_aniso_U_12
Si1 0.0459(8) 0.0310(7) 0.0456(8) -0.0024(5) -0.0056(6) -0.0108(6)
Si2 0.0426(8) 0.0336(7) 0.0486(8) -0.0034(6) -0.0041(6) -0.0150(6)
C1 0.046(3) 0.036(3) 0.039(3) 0.000(2) -0.004(2) -0.009(2)
C2 0.045(3) 0.039(3) 0.036(2) -0.002(2) -0.005(2) -0.016(2)
C3 0.044(3) 0.037(3) 0.039(3) -0.002(2) -0.009(2) -0.014(2)
C4 0.044(3) 0.036(3) 0.044(3) -0.001(2) -0.010(2) -0.015(2)
C5 0.052(3) 0.034(3) 0.042(3) 0.006(2) -0.007(2) -0.014(2)
C6 0.076(4) 0.043(3) 0.052(3) -0.002(2) 0.003(3) -0.027(3)
C7 0.107(5) 0.055(4) 0.061(4) 0.000(3) -0.001(4) -0.050(4)
C8 0.088(5) 0.059(4) 0.075(4) 0.017(3) -0.007(4) -0.043(4)
C9 0.070(4) 0.058(4) 0.062(4) 0.016(3) 0.002(3) -0.025(3)
C10 0.067(4) 0.046(3) 0.048(3) 0.004(2) -0.002(3) -0.023(3)
C11 0.049(3) 0.032(2) 0.044(3) 0.000(2) -0.001(2) -0.015(2)
C12 0.070(4) 0.049(3) 0.051(3) -0.008(2) 0.005(3) -0.026(3)
C13 0.103(6) 0.057(4) 0.065(4) -0.016(3) 0.026(4) -0.027(4)
C14 0.073(5) 0.057(4) 0.104(6) -0.002(4) 0.039(4) -0.006(3)
C15 0.050(4) 0.064(4) 0.103(6) 0.017(4) 0.004(3) -0.007(3)
C16 0.055(3) 0.052(3) 0.060(3) 0.006(3) -0.004(3) -0.013(3)
C17 0.043(3) 0.039(3) 0.039(3) -0.003(2) -0.001(2) -0.013(2)
C18 0.050(3) 0.042(3) 0.049(3) -0.002(2) -0.005(2) -0.016(2)
C19 0.062(4) 0.049(3) 0.069(4) -0.013(3) -0.005(3) -0.031(3)
C20 0.080(4) 0.035(3) 0.074(4) -0.009(3) 0.003(3) -0.025(3)
C21 0.059(4) 0.036(3) 0.079(4) 0.000(3) -0.010(3) -0.006(3)
C22 0.050(3) 0.040(3) 0.062(3) 0.000(2) -0.006(2) -0.012(2)
C23 0.041(3) 0.046(3) 0.042(3) -0.010(2) -0.005(2) -0.017(2)
C24 0.051(3) 0.057(3) 0.047(3) -0.003(2) -0.003(2) -0.022(3)
C25 0.079(5) 0.081(4) 0.045(3) -0.005(3) 0.002(3) -0.045(4)
C26 0.057(4) 0.108(6) 0.063(4) -0.023(4) 0.011(3) -0.047(4)
C27 0.032(3) 0.086(5) 0.080(4) -0.031(4) 0.004(3) -0.010(3)
C28 0.046(3) 0.053(3) 0.064(3) -0.015(3) -0.002(3) -0.010(3)
C29 0.049(3) 0.036(3) 0.036(2) -0.0022(19) -0.001(2) -0.017(2)
C30 0.044(3) 0.039(3) 0.040(3) -0.002(2) 0.000(2) -0.017(2)
C31 0.046(3) 0.031(2) 0.040(3) -0.0025(19) 0.000(2) -0.011(2)
C32 0.043(3) 0.032(2) 0.047(3) -0.003(2) -0.002(2) -0.011(2)
C33 0.046(3) 0.037(3) 0.041(3) 0.003(2) 0.001(2) -0.020(2)
C34 0.051(3) 0.038(3) 0.049(3) 0.003(2) -0.006(2) -0.018(2)
C35 0.078(4) 0.034(3) 0.059(3) 0.001(2) 0.000(3) -0.020(3)
C36 0.065(4) 0.036(3) 0.074(4) 0.012(3) -0.001(3) -0.013(3)
C37 0.063(4) 0.051(3) 0.058(3) 0.018(3) -0.013(3) -0.022(3)
C38 0.057(3) 0.043(3) 0.046(3) 0.004(2) -0.007(2) -0.023(2)
C39 0.045(3) 0.035(3) 0.047(3) 0.003(2) -0.004(2) -0.016(2)
C40 0.052(3) 0.055(3) 0.059(3) 0.002(3) 0.004(3) -0.013(3)
C41 0.044(3) 0.071(4) 0.103(5) 0.016(4) -0.007(3) -0.014(3)
C42 0.067(5) 0.068(4) 0.090(5) 0.005(4) -0.030(4) -0.028(4)
C43 0.073(4) 0.052(3) 0.069(4) -0.005(3) -0.023(3) -0.021(3)
C44 0.056(3) 0.044(3) 0.049(3) -0.005(2) -0.007(2) -0.018(2)
C45 0.048(3) 0.036(3) 0.040(3) 0.000(2) -0.007(2) -0.014(2)
C46 0.057(3) 0.042(3) 0.068(4) -0.005(2) 0.000(3) -0.023(3)
C47 0.072(4) 0.051(4) 0.097(5) 0.001(3) 0.001(4) -0.035(3)
C48 0.083(5) 0.037(3) 0.085(4) -0.004(3) -0.014(4) -0.026(3)
C49 0.069(4) 0.035(3) 0.067(4) -0.011(2) -0.004(3) -0.008(3)
C50 0.064(4) 0.039(3) 0.047(3) -0.002(2) -0.003(2) -0.016(3)
C51 0.045(3) 0.038(3) 0.052(3) -0.009(2) -0.005(2) -0.008(2)
C52 0.049(4) 0.064(4) 0.127(6) 0.017(4) -0.015(4) -0.013(3)
C53 0.033(4) 0.111(7) 0.150(8) 0.020(6) -0.015(4) -0.014(4)
C54 0.057(4) 0.066(4) 0.116(6) 0.007(4) -0.020(4) 0.011(3)
C55 0.088(5) 0.043(3) 0.063(4) 0.001(3) -0.020(3) -0.011(3)
C56 0.066(4) 0.048(3) 0.054(3) 0.001(2) -0.015(3) -0.020(3)

loop_
_geom_bond_atom_site_label_1
_geom_bond_atom_site_label_2
_geom_bond_distance
_geom_bond_site_symmetry_2
_geom_bond_publ_flag
Si1 C4 1.867(5) . ?
Si1 C1 1.870(5) . ?
Si1 Si2 2.3629(19) . ?
Si1 H1A 1.47(4) . ?
Si2 C29 1.867(5) . ?
Si2 C32 1.871(5) . ?
Si2 H2A 1.48(4) . ?
C1 C2 1.363(7) . ?
C1 C5 1.482(7) . ?
C2 C11 1.487(7) . ?
C2 C3 1.503(7) . ?
C3 C4 1.362(7) . ?
C3 C17 1.489(6) . ?
C4 C23 1.472(7) . ?
C5 C10 1.388(7) . ?
C5 C6 1.394(7) . ?
C6 C7 1.390(8) . ?
C6 H6A 0.9400 . ?
C7 C8 1.362(9) . ?
C7 H7A 0.9400 . ?
C8 C9 1.373(9) . ?
C8 H8A 0.9400 . ?
C9 C10 1.384(8) . ?
C9 H9A 0.9400 . ?
C10 H10A 0.9400 . ?
C11 C12 1.382(7) . ?
C11 C16 1.389(8) . ?
C12 C13 1.368(9) . ?
C12 H12A 0.9400 . ?
C13 C14 1.388(11) . ?
C13 H13A 0.9400 . ?
C14 C15 1.367(11) . ?
C14 H14A 0.9400 . ?
C15 C16 1.378(9) . ?
C15 H15A 0.9400 . ?
C16 H16A 0.9400 . ?
C17 C22 1.387(7) . ?
C17 C18 1.388(7) . ?
C18 C19 1.388(7) . ?
C18 H18A 0.9400 . ?
C19 C20 1.393(8) . ?
C19 H19A 0.9400 . ?
C20 C21 1.364(8) . ?
C20 H20A 0.9400 . ?
C21 C22 1.380(7) . ?
C21 H21A 0.9400 . ?
C22 H22A 0.9400 . ?
C23 C28 1.383(7) . ?
C23 C24 1.390(7) . ?
C24 C25 1.389(8) . ?
C24 H24A 0.9400 . ?
C25 C26 1.370(10) . ?
C25 H25A 0.9400 . ?
C26 C27 1.369(10) . ?
C26 H26A 0.9400 . ?
C27 C28 1.394(9) . ?
C27 H27A 0.9400 . ?
C28 H28A 0.9400 . ?
C29 C30 1.359(6) . ?
C29 C33 1.478(7) . ?
C30 C39 1.492(7) . ?
C30 C31 1.498(7) . ?
C31 C32 1.355(7) . ?
C31 C45 1.492(6) . ?
C32 C51 1.482(7) . ?
C33 C38 1.391(7) . ?
C33 C34 1.400(7) . ?
C34 C35 1.381(7) . ?
C34 H34A 0.9400 . ?
C35 C36 1.375(8) . ?
C35 H35A 0.9400 . ?
C36 C37 1.394(8) . ?
C36 H36A 0.9400 . ?
C37 C38 1.381(7) . ?
C37 H37A 0.9400 . ?
C38 H38A 0.9400 . ?
C39 C40 1.383(8) . ?
C39 C44 1.385(7) . ?
C40 C41 1.392(9) . ?
C40 H40A 0.9400 . ?
C41 C42 1.378(10) . ?
C41 H41A 0.9400 . ?
C42 C43 1.352(10) . ?
C42 H42A 0.9400 . ?
C43 C44 1.377(8) . ?
C43 H43A 0.9400 . ?
C44 H44A 0.9400 . ?
C45 C46 1.383(7) . ?
C45 C50 1.388(7) . ?
C46 C47 1.386(8) . ?
C46 H46A 0.9400 . ?
C47 C48 1.371(9) . ?
C47 H47A 0.9400 . ?
C48 C49 1.376(9) . ?
C48 H48A 0.9400 . ?
C49 C50 1.378(7) . ?
C49 H49A 0.9400 . ?
C50 H50A 0.9400 . ?
C51 C52 1.380(8) . ?
C51 C56 1.388(7) . ?
C52 C53 1.379(10) . ?
C52 H52A 0.9400 . ?
C53 C54 1.358(11) . ?
C53 H53A 0.9400 . ?
C54 C55 1.383(10) . ?
C54 H54A 0.9400 . ?
C55 C56 1.366(8) . ?
C55 H55A 0.9400 . ?
C56 H56A 0.9400 . ?

loop_
_cod_related_entry_id
_cod_related_entry_database
_cod_related_entry_code
1 ChemSpider 21152989
